data_4333984
loop_
_publ_author_name
'Fernando Hung-Low'
'Christopher A. Bradley'

_publ_section_title
;
 Synthesis of a Bis(indenyl) Co(I) Anion: A Reactive Source of a 14
 Electron Indenyl Co(I) Equivalent
;
_journal_name_full 'Inorganic Chemistry'
_journal_page_first 2446
_journal_page_last 2457
_journal_paper_doi 10.1021/ic302320w
_journal_volume 52
_journal_year 2013
_chemical_formula_sum 'C30 H46 Co Si4'
_chemical_formula_weight 577.96
_chemical_name_systematic
; 
 ? 
;
_space_group_IT_number 14
_symmetry_cell_setting monoclinic
_symmetry_space_group_name_Hall '-P 2yn'
_symmetry_space_group_name_H-M 'P 1 21/n 1'
_atom_sites_solution_hydrogens geom
_atom_sites_solution_primary direct
_atom_sites_solution_secondary difmap
_audit_creation_method SHELXL-97
_cell_angle_alpha 90.00
_cell_angle_beta 92.024(2)
_cell_angle_gamma 90.00
_cell_formula_units_Z 4
_cell_length_a 9.6496(8)
_cell_length_b 21.3367(19)
_cell_length_c 15.5714(14)
_cell_measurement_reflns_used 215
_cell_measurement_temperature 150(2)
_cell_measurement_theta_max 25.67
_cell_measurement_theta_min 2.31
_cell_volume 3204.0(5)
_computing_cell_refinement 'Bruker APEX 2'
_computing_data_collection 'Bruker APEX 2'
_computing_data_reduction 'Bruker SAINTPLUS'
_computing_molecular_graphics 'Bruker SHELXTL'
_computing_publication_material 'Bruker SHELXTL'
_computing_structure_refinement 'SHELXL-97 (Sheldrick, 1997)'
_computing_structure_solution 'SHELXS-97 (Sheldrick, 1990)'
_diffrn_ambient_temperature 150(2)
_diffrn_measured_fraction_theta_full 0.998
_diffrn_measured_fraction_theta_max 0.998
_diffrn_measurement_device_type 'CCD area detector'
_diffrn_measurement_method 'phi and omega scans'
_diffrn_radiation_monochromator graphite
_diffrn_radiation_source 'fine-focus sealed tube'
_diffrn_radiation_type MoK\a
_diffrn_radiation_wavelength 0.71073
_diffrn_reflns_av_R_equivalents 0.0300
_diffrn_reflns_av_sigmaI/netI 0.0235
_diffrn_reflns_limit_h_max 11
_diffrn_reflns_limit_h_min -11
_diffrn_reflns_limit_k_max 22
_diffrn_reflns_limit_k_min -25
_diffrn_reflns_limit_l_max 18
_diffrn_reflns_limit_l_min -18
_diffrn_reflns_number 28320
_diffrn_reflns_theta_full 25.67
_diffrn_reflns_theta_max 25.67
_diffrn_reflns_theta_min 2.31
_exptl_absorpt_coefficient_mu 0.702
_exptl_absorpt_correction_T_max 0.8694
_exptl_absorpt_correction_T_min 0.7857
_exptl_absorpt_correction_type multi-scan
_exptl_absorpt_process_details SADABS
_exptl_crystal_colour Red
_exptl_crystal_density_diffrn 1.198
_exptl_crystal_description Block
_exptl_crystal_F_000 1236
_exptl_crystal_size_max 0.36
_exptl_crystal_size_mid 0.23
_exptl_crystal_size_min 0.20
_refine_diff_density_max 0.401
_refine_diff_density_min -0.181
_refine_diff_density_rms 0.049
_refine_ls_extinction_method none
_refine_ls_goodness_of_fit_ref 1.033
_refine_ls_hydrogen_treatment mixed
_refine_ls_matrix_type full
_refine_ls_number_parameters 336
_refine_ls_number_reflns 6062
_refine_ls_number_restraints 0
_refine_ls_restrained_S_all 1.033
_refine_ls_R_factor_all 0.0347
_refine_ls_R_factor_gt 0.0280
_refine_ls_shift/su_max 0.001
_refine_ls_shift/su_mean 0.000
_refine_ls_structure_factor_coef Fsqd
_refine_ls_weighting_details 'calc w=1/[\s^2^(Fo^2^)+(0.0377P)^2^+1.2772P] where P=(Fo^2^+2Fc^2^)/3'
_refine_ls_weighting_scheme calc
_refine_ls_wR_factor_gt 0.0695
_refine_ls_wR_factor_ref 0.0733
_reflns_number_gt 5242
_reflns_number_total 6062
_reflns_threshold_expression >2sigma(I)
_cod_data_source_file ic302320w_si_002_1.cif
_cod_data_source_block cb004
_cod_database_code 4333984

loop_
_symmetry_equiv_pos_as_xyz
'x, y, z'
'-x+1/2, y+1/2, -z+1/2'
'-x, -y, -z'
'x-1/2, -y-1/2, z-1/2'

loop_
_atom_site_label
_atom_site_type_symbol
_atom_site_fract_x
_atom_site_fract_y
_atom_site_fract_z
_atom_site_U_iso_or_equiv
_atom_site_adp_type
_atom_site_occupancy
_atom_site_symmetry_multiplicity
_atom_site_calc_flag
_atom_site_refinement_flags
Co1 Co 0.87389(2) 0.158488(10) 0.792182(13) 0.01647(7) Uani 1 1 d .
Si1 Si 0.58597(5) 0.26123(2) 0.86169(3) 0.02299(11) Uani 1 1 d .
Si2 Si 0.71675(5) 0.07584(2) 0.60686(3) 0.02291(11) Uani 1 1 d .
Si3 Si 1.02823(5) 0.30830(2) 0.72734(3) 0.02337(11) Uani 1 1 d .
Si4 Si 1.16295(5) 0.04649(2) 0.76035(3) 0.02525(12) Uani 1 1 d .
C1 C 0.67368(16) 0.19036(8) 0.81828(11) 0.0207(3) Uani 1 1 d .
C2 C 0.68645(17) 0.17582(8) 0.72908(11) 0.0198(3) Uani 1 1 d .
C3 C 0.71978(16) 0.11150(8) 0.71629(10) 0.0201(3) Uani 1 1 d .
C4 C 0.71387(16) 0.08265(8) 0.80138(11) 0.0199(3) Uani 1 1 d .
C5 C 0.72563(17) 0.01975(8) 0.82957(12) 0.0249(4) Uani 1 1 d .
H5 H 0.7456 -0.0126 0.7900 0.030 Uiso 1 1 calc R
C6 C 0.70800(19) 0.00599(9) 0.91454(12) 0.0315(4) Uani 1 1 d .
H6 H 0.7145 -0.0363 0.9332 0.038 Uiso 1 1 calc R
C7 C 0.6806(2) 0.05312(10) 0.97473(12) 0.0336(4) Uani 1 1 d .
H7 H 0.6694 0.0422 1.0332 0.040 Uiso 1 1 calc R
C8 C 0.66988(18) 0.11472(9) 0.94990(11) 0.0277(4) Uani 1 1 d .
H8 H 0.6530 0.1464 0.9911 0.033 Uiso 1 1 calc R
C9 C 0.68411(16) 0.13051(8) 0.86291(11) 0.0201(3) Uani 1 1 d .
C10 C 0.5867(2) 0.32600(9) 0.78107(13) 0.0339(4) Uani 1 1 d .
H10A H 0.6826 0.3378 0.7701 0.051 Uiso 1 1 calc R
H10B H 0.5373 0.3623 0.8034 0.051 Uiso 1 1 calc R
H10C H 0.5406 0.3119 0.7274 0.051 Uiso 1 1 calc R
C11 C 0.6644(2) 0.29114(10) 0.96535(12) 0.0345(5) Uani 1 1 d .
H11A H 0.6797 0.2561 1.0052 0.052 Uiso 1 1 calc R
H11B H 0.6014 0.3215 0.9905 0.052 Uiso 1 1 calc R
H11C H 0.7531 0.3115 0.9546 0.052 Uiso 1 1 calc R
C12 C 0.40350(18) 0.23564(10) 0.87801(13) 0.0316(4) Uani 1 1 d .
H12A H 0.3632 0.2195 0.8238 0.047 Uiso 1 1 calc R
H12B H 0.3488 0.2714 0.8970 0.047 Uiso 1 1 calc R
H12C H 0.4029 0.2026 0.9217 0.047 Uiso 1 1 calc R
C13 C 0.8210(2) 0.12504(10) 0.53428(12) 0.0377(5) Uani 1 1 d .
H13A H 0.7864 0.1682 0.5347 0.057 Uiso 1 1 calc R
H13B H 0.8131 0.1083 0.4757 0.057 Uiso 1 1 calc R
H13C H 0.9185 0.1245 0.5542 0.057 Uiso 1 1 calc R
C14 C 0.5325(2) 0.07761(11) 0.56555(14) 0.0412(5) Uani 1 1 d .
H14A H 0.4764 0.0500 0.6007 0.062 Uiso 1 1 calc R
H14B H 0.5277 0.0632 0.5058 0.062 Uiso 1 1 calc R
H14C H 0.4969 0.1205 0.5685 0.062 Uiso 1 1 calc R
C15 C 0.7781(2) -0.00718(9) 0.60697(13) 0.0361(5) Uani 1 1 d .
H15A H 0.8659 -0.0103 0.6402 0.054 Uiso 1 1 calc R
H15B H 0.7918 -0.0208 0.5478 0.054 Uiso 1 1 calc R
H15C H 0.7086 -0.0340 0.6330 0.054 Uiso 1 1 calc R
C16 C 1.02764(16) 0.22979(8) 0.78021(11) 0.0196(3) Uani 1 1 d .
C17 C 1.06174(17) 0.17492(8) 0.73402(11) 0.0204(3) Uani 1 1 d .
C18 C 1.07558(16) 0.12120(8) 0.78918(11) 0.0203(3) Uani 1 1 d .
C19 C 1.06035(16) 0.14480(8) 0.87543(11) 0.0201(3) Uani 1 1 d .
C20 C 1.06545(17) 0.11434(9) 0.95621(11) 0.0250(4) Uani 1 1 d .
H20 H 1.0833 0.0706 0.9598 0.030 Uiso 1 1 calc R
C21 C 1.04446(19) 0.14846(9) 1.02920(12) 0.0306(4) Uani 1 1 d .
H21 H 1.0480 0.1282 1.0836 0.037 Uiso 1 1 calc R
C22 C 1.01757(19) 0.21359(9) 1.02429(12) 0.0299(4) Uani 1 1 d .
H22 H 1.0049 0.2365 1.0758 0.036 Uiso 1 1 calc R
C23 C 1.00940(17) 0.24434(8) 0.94737(11) 0.0232(4) Uani 1 1 d .
H23 H 0.9906 0.2880 0.9455 0.028 Uiso 1 1 calc R
C24 C 1.02909(16) 0.21066(8) 0.87032(11) 0.0190(3) Uani 1 1 d .
C25 C 0.9060(2) 0.30978(10) 0.63198(13) 0.0342(4) Uani 1 1 d .
H25A H 0.9254 0.2742 0.5945 0.051 Uiso 1 1 calc R
H25B H 0.9179 0.3490 0.6003 0.051 Uiso 1 1 calc R
H25C H 0.8105 0.3069 0.6510 0.051 Uiso 1 1 calc R
C26 C 1.2069(2) 0.32063(10) 0.68818(14) 0.0365(5) Uani 1 1 d .
H26A H 1.2724 0.3245 0.7375 0.055 Uiso 1 1 calc R
H26B H 1.2090 0.3590 0.6537 0.055 Uiso 1 1 calc R
H26C H 1.2332 0.2848 0.6529 0.055 Uiso 1 1 calc R
C27 C 0.9905(3) 0.37308(9) 0.80348(14) 0.0424(5) Uani 1 1 d .
H27A H 0.9026 0.3647 0.8310 0.064 Uiso 1 1 calc R
H27B H 0.9837 0.4128 0.7720 0.064 Uiso 1 1 calc R
H27C H 1.0654 0.3758 0.8475 0.064 Uiso 1 1 calc R
C28 C 1.3460(2) 0.05390(10) 0.80234(15) 0.0383(5) Uani 1 1 d .
H28A H 1.3910 0.0889 0.7736 0.057 Uiso 1 1 calc R
H28B H 1.3963 0.0150 0.7910 0.057 Uiso 1 1 calc R
H28C H 1.3468 0.0616 0.8644 0.057 Uiso 1 1 calc R
C29 C 1.1637(2) 0.03883(11) 0.64088(13) 0.0392(5) Uani 1 1 d .
H29A H 1.0682 0.0348 0.6180 0.059 Uiso 1 1 calc R
H29B H 1.2168 0.0015 0.6256 0.059 Uiso 1 1 calc R
H29C H 1.2066 0.0761 0.6164 0.059 Uiso 1 1 calc R
C30 C 1.0814(2) -0.02364(9) 0.80876(15) 0.0381(5) Uani 1 1 d .
H30A H 1.0878 -0.0203 0.8715 0.057 Uiso 1 1 calc R
H30B H 1.1298 -0.0615 0.7906 0.057 Uiso 1 1 calc R
H30C H 0.9837 -0.0260 0.7896 0.057 Uiso 1 1 calc R
H2 H 0.6756(19) 0.2063(9) 0.6831(12) 0.025(5) Uiso 1 1 d .
H17 H 1.0737(19) 0.1734(9) 0.6761(13) 0.022(5) Uiso 1 1 d .

loop_
_atom_site_aniso_label
_atom_site_aniso_U_11
_atom_site_aniso_U_22
_atom_site_aniso_U_33
_atom_site_aniso_U_23
_atom_site_aniso_U_13
_atom_site_aniso_U_12
Co1 0.01554(12) 0.01592(12) 0.01791(12) -0.00033(9) -0.00001(8) -0.00004(8)
Si1 0.0204(2) 0.0240(3) 0.0246(2) -0.0023(2) 0.00145(18) 0.00461(19)
Si2 0.0250(2) 0.0239(3) 0.0198(2) -0.00202(19) 0.00161(18) -0.00586(19)
Si3 0.0254(2) 0.0185(3) 0.0261(3) 0.0031(2) -0.00079(19) -0.00203(19)
Si4 0.0195(2) 0.0209(3) 0.0352(3) -0.0056(2) -0.0007(2) 0.00329(19)
C1 0.0164(8) 0.0234(9) 0.0221(8) -0.0005(7) 0.0004(6) 0.0015(7)
C2 0.0176(8) 0.0229(9) 0.0189(8) 0.0031(7) -0.0011(6) 0.0007(7)
C3 0.0175(8) 0.0221(9) 0.0207(8) -0.0004(7) -0.0003(6) -0.0027(7)
C4 0.0130(7) 0.0233(9) 0.0232(8) 0.0000(7) -0.0014(6) -0.0019(6)
C5 0.0220(9) 0.0210(9) 0.0315(10) 0.0014(8) -0.0029(7) -0.0014(7)
C6 0.0316(10) 0.0259(10) 0.0366(11) 0.0117(9) -0.0043(8) -0.0012(8)
C7 0.0365(11) 0.0404(12) 0.0240(9) 0.0101(9) 0.0019(8) -0.0019(9)
C8 0.0268(9) 0.0347(11) 0.0218(9) 0.0008(8) 0.0021(7) 0.0002(8)
C9 0.0152(8) 0.0228(9) 0.0224(8) 0.0010(7) -0.0002(6) -0.0002(6)
C10 0.0328(10) 0.0285(11) 0.0404(11) 0.0042(9) 0.0026(8) 0.0052(8)
C11 0.0310(10) 0.0391(12) 0.0333(10) -0.0114(9) -0.0010(8) 0.0073(9)
C12 0.0240(9) 0.0373(11) 0.0337(10) -0.0031(9) 0.0038(8) 0.0035(8)
C13 0.0508(13) 0.0361(12) 0.0267(10) -0.0003(9) 0.0076(9) -0.0141(10)
C14 0.0344(11) 0.0524(14) 0.0363(11) -0.0057(10) -0.0081(9) -0.0059(10)
C15 0.0478(12) 0.0280(11) 0.0329(10) -0.0068(9) 0.0058(9) -0.0024(9)
C16 0.0164(8) 0.0205(9) 0.0220(8) 0.0006(7) 0.0002(6) -0.0022(6)
C17 0.0174(8) 0.0217(9) 0.0223(9) -0.0007(7) 0.0029(7) -0.0013(6)
C18 0.0158(8) 0.0206(9) 0.0246(9) -0.0007(7) -0.0003(6) 0.0006(6)
C19 0.0153(8) 0.0206(9) 0.0241(9) 0.0001(7) -0.0019(6) -0.0007(6)
C20 0.0254(9) 0.0217(9) 0.0274(9) 0.0043(7) -0.0049(7) -0.0005(7)
C21 0.0340(10) 0.0362(11) 0.0211(9) 0.0053(8) -0.0049(7) -0.0025(8)
C22 0.0307(10) 0.0364(11) 0.0223(9) -0.0056(8) -0.0018(7) -0.0032(8)
C23 0.0216(8) 0.0221(9) 0.0257(9) -0.0038(7) -0.0017(7) -0.0012(7)
C24 0.0138(7) 0.0197(9) 0.0234(8) 0.0000(7) -0.0024(6) -0.0017(6)
C25 0.0333(10) 0.0337(11) 0.0351(11) 0.0109(9) -0.0051(8) -0.0018(8)
C26 0.0296(10) 0.0405(12) 0.0392(11) 0.0127(10) -0.0014(8) -0.0104(9)
C27 0.0616(14) 0.0206(10) 0.0452(12) -0.0006(9) 0.0046(11) 0.0030(10)
C28 0.0252(10) 0.0334(11) 0.0558(13) -0.0060(10) -0.0048(9) 0.0070(8)
C29 0.0332(11) 0.0435(13) 0.0413(12) -0.0167(10) 0.0048(9) 0.0040(9)
C30 0.0349(11) 0.0213(10) 0.0577(14) -0.0005(10) -0.0039(10) 0.0021(8)

loop_
_atom_type_symbol
_atom_type_description
_atom_type_scat_dispersion_real
_atom_type_scat_dispersion_imag
_atom_type_scat_source
C C 0.0033 0.0016 'International Tables Vol C Tables 4.2.6.8 and 6.1.1.4'
H H 0.0000 0.0000 'International Tables Vol C Tables 4.2.6.8 and 6.1.1.4'
Si Si 0.0817 0.0704 'International Tables Vol C Tables 4.2.6.8 and 6.1.1.4'
Co Co 0.3494 0.9721 'International Tables Vol C Tables 4.2.6.8 and 6.1.1.4'

loop_
_geom_angle_atom_site_label_1
_geom_angle_atom_site_label_2
_geom_angle_atom_site_label_3
_geom_angle
C2 Co1 C17 121.65(7)
C2 Co1 C1 40.25(6)
C17 Co1 C1 148.12(7)
C2 Co1 C18 148.63(7)
C17 Co1 C18 40.08(7)
C1 Co1 C18 169.70(6)
C2 Co1 C3 39.84(7)
C17 Co1 C3 116.19(7)
C1 Co1 C3 68.22(6)
C18 Co1 C3 116.11(7)
C2 Co1 C16 115.52(7)
C17 Co1 C16 39.24(6)
C1 Co1 C16 115.61(6)
C18 Co1 C16 67.79(6)
C3 Co1 C16 139.80(6)
C2 Co1 C24 137.92(7)
C17 Co1 C24 64.50(6)
C1 Co1 C24 110.00(6)
C18 Co1 C24 65.88(6)
C3 Co1 C24 177.76(6)
C16 Co1 C24 39.35(6)
C2 Co1 C19 172.13(6)
C17 Co1 C19 64.69(6)
C1 Co1 C19 131.88(6)
C18 Co1 C19 39.20(6)
C3 Co1 C19 144.02(6)
C16 Co1 C19 65.80(6)
C24 Co1 C19 38.19(6)
C2 Co1 C4 64.26(6)
C17 Co1 C4 139.44(6)
C1 Co1 C4 65.27(6)
C18 Co1 C4 111.57(6)
C3 Co1 C4 39.07(6)
C16 Co1 C4 178.51(6)
C24 Co1 C4 141.84(6)
C19 Co1 C4 114.64(6)
C2 Co1 C9 64.24(6)
C17 Co1 C9 172.90(6)
C1 Co1 C9 38.89(6)
C18 Co1 C9 132.82(6)
C3 Co1 C9 65.18(6)
C16 Co1 C9 144.16(6)
C24 Co1 C9 114.43(6)
C19 Co1 C9 109.83(6)
C4 Co1 C9 37.26(6)
C10 Si1 C12 109.48(9)
C10 Si1 C11 108.46(10)
C12 Si1 C11 109.67(9)
C10 Si1 C1 110.05(8)
C12 Si1 C1 104.67(8)
C11 Si1 C1 114.40(8)
C13 Si2 C3 109.44(8)
C13 Si2 C15 110.92(10)
C3 Si2 C15 113.03(8)
C13 Si2 C14 107.90(10)
C3 Si2 C14 106.86(9)
C15 Si2 C14 108.47(10)
C25 Si3 C27 111.21(10)
C25 Si3 C16 110.79(8)
C27 Si3 C16 112.39(9)
C25 Si3 C26 107.64(9)
C27 Si3 C26 107.83(10)
C16 Si3 C26 106.71(9)
C30 Si4 C18 112.83(8)
C30 Si4 C29 110.45(10)
C18 Si4 C29 109.40(9)
C30 Si4 C28 109.52(10)
C18 Si4 C28 105.85(8)
C29 Si4 C28 108.61(10)
C2 C1 C9 105.43(15)
C2 C1 Si1 125.51(13)
C9 C1 Si1 124.13(12)
C2 C1 Co1 68.36(9)
C9 C1 Co1 76.11(9)
Si1 C1 Co1 139.65(9)
C3 C2 C1 111.81(15)
C3 C2 Co1 72.26(9)
C1 C2 Co1 71.39(9)
C3 C2 H2 124.2(11)
C1 C2 H2 124.0(11)
Co1 C2 H2 122.8(11)
C2 C3 C4 105.20(14)
C2 C3 Si2 121.60(12)
C4 C3 Si2 130.96(13)
C2 C3 Co1 67.90(9)
C4 C3 Co1 75.12(9)
Si2 C3 Co1 133.67(8)
C5 C4 C9 118.89(15)
C5 C4 C3 132.38(16)
C9 C4 C3 108.66(15)
C5 C4 Co1 130.96(12)
C9 C4 Co1 71.59(9)
C3 C4 Co1 65.82(9)
C6 C5 C4 119.38(17)
C6 C5 H5 120.3
C4 C5 H5 120.3
C5 C6 C7 121.51(18)
C5 C6 H6 119.2
C7 C6 H6 119.2
C8 C7 C6 120.73(17)
C8 C7 H7 119.6
C6 C7 H7 119.6
C7 C8 C9 119.42(17)
C7 C8 H8 120.3
C9 C8 H8 120.3
C8 C9 C4 120.04(16)
C8 C9 C1 131.46(16)
C4 C9 C1 108.50(14)
C8 C9 Co1 130.03(12)
C4 C9 Co1 71.14(9)
C1 C9 Co1 65.00(9)
Si1 C10 H10A 109.5
Si1 C10 H10B 109.5
H10A C10 H10B 109.5
Si1 C10 H10C 109.5
H10A C10 H10C 109.5
H10B C10 H10C 109.5
Si1 C11 H11A 109.5
Si1 C11 H11B 109.5
H11A C11 H11B 109.5
Si1 C11 H11C 109.5
H11A C11 H11C 109.5
H11B C11 H11C 109.5
Si1 C12 H12A 109.5
Si1 C12 H12B 109.5
H12A C12 H12B 109.5
Si1 C12 H12C 109.5
H12A C12 H12C 109.5
H12B C12 H12C 109.5
Si2 C13 H13A 109.5
Si2 C13 H13B 109.5
H13A C13 H13B 109.5
Si2 C13 H13C 109.5
H13A C13 H13C 109.5
H13B C13 H13C 109.5
Si2 C14 H14A 109.5
Si2 C14 H14B 109.5
H14A C14 H14B 109.5
Si2 C14 H14C 109.5
H14A C14 H14C 109.5
H14B C14 H14C 109.5
Si2 C15 H15A 109.5
Si2 C15 H15B 109.5
H15A C15 H15B 109.5
Si2 C15 H15C 109.5
H15A C15 H15C 109.5
H15B C15 H15C 109.5
C17 C16 C24 105.17(14)
C17 C16 Si3 120.84(12)
C24 C16 Si3 132.40(13)
C17 C16 Co1 68.35(9)
C24 C16 Co1 72.57(9)
Si3 C16 Co1 133.63(9)
C16 C17 C18 111.96(15)
C16 C17 Co1 72.41(9)
C18 C17 Co1 70.71(9)
C16 C17 H17 124.7(12)
C18 C17 H17 123.4(12)
Co1 C17 H17 124.4(12)
C17 C18 C19 105.49(14)
C17 C18 Si4 124.85(12)
C19 C18 Si4 125.63(12)
C17 C18 Co1 69.20(9)
C19 C18 Co1 73.95(9)
Si4 C18 Co1 138.98(9)
C20 C19 C24 119.88(15)
C20 C19 C18 131.59(16)
C24 C19 C18 108.46(14)
C20 C19 Co1 125.93(12)
C24 C19 Co1 70.87(9)
C18 C19 Co1 66.86(9)
C21 C20 C19 119.45(17)
C21 C20 H20 120.3
C19 C20 H20 120.3
C20 C21 C22 120.59(17)
C20 C21 H21 119.7
C22 C21 H21 119.7
C23 C22 C21 121.60(17)
C23 C22 H22 119.2
C21 C22 H22 119.2
C22 C23 C24 119.58(17)
C22 C23 H23 120.2
C24 C23 H23 120.2
C23 C24 C19 118.86(15)
C23 C24 C16 132.41(16)
C19 C24 C16 108.71(14)
C23 C24 Co1 128.04(11)
C19 C24 Co1 70.94(9)
C16 C24 Co1 68.08(9)
Si3 C25 H25A 109.5
Si3 C25 H25B 109.5
H25A C25 H25B 109.5
Si3 C25 H25C 109.5
H25A C25 H25C 109.5
H25B C25 H25C 109.5
Si3 C26 H26A 109.5
Si3 C26 H26B 109.5
H26A C26 H26B 109.5
Si3 C26 H26C 109.5
H26A C26 H26C 109.5
H26B C26 H26C 109.5
Si3 C27 H27A 109.5
Si3 C27 H27B 109.5
H27A C27 H27B 109.5
Si3 C27 H27C 109.5
H27A C27 H27C 109.5
H27B C27 H27C 109.5
Si4 C28 H28A 109.5
Si4 C28 H28B 109.5
H28A C28 H28B 109.5
Si4 C28 H28C 109.5
H28A C28 H28C 109.5
H28B C28 H28C 109.5
Si4 C29 H29A 109.5
Si4 C29 H29B 109.5
H29A C29 H29B 109.5
Si4 C29 H29C 109.5
H29A C29 H29C 109.5
H29B C29 H29C 109.5
Si4 C30 H30A 109.5
Si4 C30 H30B 109.5
H30A C30 H30B 109.5
Si4 C30 H30C 109.5
H30A C30 H30C 109.5
H30B C30 H30C 109.5

loop_
_geom_bond_atom_site_label_1
_geom_bond_atom_site_label_2
_geom_bond_distance
Co1 C2 2.0610(17)
Co1 C17 2.0845(16)
Co1 C1 2.1013(16)
Co1 C18 2.1047(16)
Co1 C3 2.1188(16)
Co1 C16 2.1378(16)
Co1 C24 2.1987(16)
Co1 C19 2.1996(16)
Co1 C4 2.2447(16)
Co1 C9 2.2506(16)
Si1 C10 1.867(2)
Si1 C12 1.8694(19)
Si1 C11 1.870(2)
Si1 C1 1.8710(17)
Si2 C13 1.8633(19)
Si2 C3 1.8655(17)
Si2 C15 1.868(2)
Si2 C14 1.870(2)
Si3 C25 1.863(2)
Si3 C27 1.865(2)
Si3 C16 1.8666(17)
Si3 C26 1.868(2)
Si4 C30 1.863(2)
Si4 C18 1.8655(17)
Si4 C29 1.868(2)
Si4 C28 1.869(2)
C1 C2 1.433(2)
C1 C9 1.456(2)
C2 C3 1.425(2)
C2 H2 0.97(2)
C3 C4 1.464(2)
C4 C5 1.415(2)
C4 C9 1.436(2)
C5 C6 1.372(3)
C5 H5 0.9500
C6 C7 1.406(3)
C6 H6 0.9500
C7 C8 1.373(3)
C7 H7 0.9500
C8 C9 1.407(2)
C8 H8 0.9500
C10 H10A 0.9800
C10 H10B 0.9800
C10 H10C 0.9800
C11 H11A 0.9800
C11 H11B 0.9800
C11 H11C 0.9800
C12 H12A 0.9800
C12 H12B 0.9800
C12 H12C 0.9800
C13 H13A 0.9800
C13 H13B 0.9800
C13 H13C 0.9800
C14 H14A 0.9800
C14 H14B 0.9800
C14 H14C 0.9800
C15 H15A 0.9800
C15 H15B 0.9800
C15 H15C 0.9800
C16 C17 1.419(2)
C16 C24 1.461(2)
C17 C18 1.436(2)
C17 H17 0.914(19)
C18 C19 1.447(2)
C19 C20 1.415(2)
C19 C24 1.439(2)
C20 C21 1.371(3)
C20 H20 0.9500
C21 C22 1.415(3)
C21 H21 0.9500
C22 C23 1.365(3)
C22 H22 0.9500
C23 C24 1.417(2)
C23 H23 0.9500
C25 H25A 0.9800
C25 H25B 0.9800
C25 H25C 0.9800
C26 H26A 0.9800
C26 H26B 0.9800
C26 H26C 0.9800
C27 H27A 0.9800
C27 H27B 0.9800
C27 H27C 0.9800
C28 H28A 0.9800
C28 H28B 0.9800
C28 H28C 0.9800
C29 H29A 0.9800
C29 H29B 0.9800
C29 H29C 0.9800
C30 H30A 0.9800
C30 H30B 0.9800
C30 H30C 0.9800
